data_7133111
loop_
_publ_author_name
'Shimajiri, Takuya'
'Tsue, Taiga'
'Koakutsu, Shumpei'
'Ishigaki, Yusuke'
'Suzuki, Takanori'

_publ_section_title
;
 Crystallographic and spectroscopic studies on persistent triarylpropargyl
 cations.
;
_journal_issue 56
_journal_name_full 'Chemical communications (Cambridge, England)'
_journal_page_first 7152
_journal_page_last 7155
_journal_paper_doi 10.1039/d4cc01786b
_journal_volume 60
_journal_year 2024
_chemical_formula_moiety 'C24 H19 O, C F3 O3 S'
_chemical_formula_sum 'C25 H19 F3 O4 S'
_chemical_formula_weight 472.46
_chemical_name_systematic ts240117-kakt1-150K_autored
_space_group_crystal_system monoclinic
_space_group_IT_number 9
_space_group_name_Hall 'C -2yc'
_space_group_name_H-M_alt 'C 1 c 1'
_atom_sites_solution_hydrogens geom
_atom_sites_solution_primary dual
_audit_creation_date 2024-01-24
_audit_creation_method
;
Olex2 1.5
(compiled 2023.08.24 svn.re1ec1418 for OlexSys, GUI svn.r6817)
;
_audit_update_record
;
2024-04-06 deposited with the CCDC.	2024-05-30 downloaded from the CCDC.
;
_cell_angle_alpha 90
_cell_angle_beta 99.989(3)
_cell_angle_gamma 90
_cell_formula_units_Z 4
_cell_length_a 7.3296(2)
_cell_length_b 14.8403(4)
_cell_length_c 19.7980(6)
_cell_measurement_reflns_used 13165
_cell_measurement_temperature 150
_cell_measurement_theta_max 76.7190
_cell_measurement_theta_min 2.1950
_cell_volume 2120.85(11)
_computing_cell_refinement 'CrysAlisPro 1.171.42.49 (Rigaku OD, 2022)'
_computing_data_collection 'CrysAlisPro 1.171.42.49 (Rigaku OD, 2022)'
_computing_data_reduction 'CrysAlisPro 1.171.42.49 (Rigaku OD, 2022)'
_computing_molecular_graphics 'Olex2 1.5 (Dolomanov et al., 2009)'
_computing_publication_material 'Olex2 1.5 (Dolomanov et al., 2009)'
_computing_structure_refinement 'SHELXL 2017/1 (Sheldrick, 2015)'
_computing_structure_solution 'SHELXT  (Sheldrick, 2015)'
_diffrn_ambient_temperature 150
_diffrn_detector 'Hybrid Pixel Array Detector'
_diffrn_detector_area_resol_mean 10.0000
_diffrn_detector_type HyPix
_diffrn_measured_fraction_theta_full 0.999
_diffrn_measured_fraction_theta_max 0.974
_diffrn_measurement_details
;
List of Runs (angles in degrees, time in seconds):

  # Type    Start    End  Width  t~exp~   \w     \q     \k     \f   Frames
#--------------------------------------------------------------------------
  1  \w    -78.00  31.00   0.50    1.45    --  -42.91  90.00  54.00  218
  2  \w    -30.00  78.00   0.50    1.45    --   42.91 -90.00 -59.00  216
  3  \w   -177.00 -79.00   0.50    3.45    -- -106.00 -90.00 -59.00  196
  4  \w   -105.00 -32.00   0.50    3.45    -- -106.00  90.00  54.00  146
  5  \w     39.00 105.00   0.50    3.45    --  112.36 -90.00 -59.00  132
  6  \w    -26.00  38.00   0.50    1.45    --  -42.91  19.00  60.00  128
  7  \w    -43.00  34.00   0.50    1.45    --  -42.91  38.00   0.00  154
  8  \w     73.00 118.00   0.50    1.45    --   42.91 125.00   0.00   90
  9  \w     73.00 118.00   0.50    1.45    --   42.91 125.00 -90.00   90
 10  \w    -30.00  65.00   0.50    1.45    --   42.91 -57.00 120.00  190
 11  \w     73.00 118.00   0.50    1.45    --   42.91 125.00 150.00   90
 12  \w     73.00 118.00   0.50    1.45    --   42.91 125.00-180.00   90
 13  \w    -37.00  26.00   0.50    1.45    --   42.91 -19.00-150.00  126
 14  \w   -177.00 -84.00   0.50    3.45    -- -106.00 -45.00-180.00  186
 15  \w   -177.00 -77.00   0.50    3.45    -- -106.00 -77.00 -90.00  200
 16  \w   -177.00 -84.00   0.50    3.45    -- -106.00 -45.00-150.00  186
 17  \w    -71.00 -32.00   0.50    3.45    -- -106.00  61.00   0.00   78
 18  \w   -112.00 -32.00   0.50    3.45    -- -106.00 125.00-150.00  160
 19  \w   -112.00 -32.00   0.50    3.45    -- -106.00 125.00 -30.00  160
 20  \w   -105.00 -32.00   0.50    3.45    -- -106.00  77.00-120.00  146
 21  \w   -112.00 -32.00   0.50    3.45    -- -106.00 125.00  90.00  160
 22  \w   -177.00 -84.00   0.50    3.45    -- -106.00 -45.00 -60.00  186
 23  \w   -105.00 -32.00   0.50    3.45    -- -106.00  77.00 -30.00  146
 24  \w     90.00 178.00   0.50    3.45    --  112.36  61.00   0.00  176
 25  \w     89.00 178.00   0.50    3.45    --  112.36  30.00  30.00  178
 26  \w     90.00 178.00   0.50    3.45    --  112.36  45.00 120.00  176
 27  \w     39.00 105.00   0.50    3.45    --  112.36 -95.00  60.00  132
 28  \w     39.00  71.00   0.50    3.45    --  112.36 -61.00   0.00   64
 29  \w     39.00  71.00   0.50    3.45    --  112.36 -61.00 120.00   64
 30  \w     39.00  71.00   0.50    3.45    --  112.36 -61.00 150.00   64
 31  \w     90.00 178.00   0.50    3.45    --  112.36  61.00 150.00  176
 32  \w     39.00  71.00   0.50    3.45    --  112.36 -61.00  60.00   64
 33  \w     39.00  71.00   0.50    3.45    --  112.36 -61.00  90.00   64
 34  \w     79.00 178.00   0.50    3.45    --  112.36  90.00  54.00  198
 35  \w   -116.00 -14.00   0.50    1.45    --  -42.91 -77.00-120.00  204
 36  \w   -116.00 -14.00   0.50    1.45    --  -42.91 -77.00 -30.00  204
 37  \w   -116.00 -14.00   0.50    1.45    --  -42.91 -77.00   0.00  204
 38  \w   -116.00 -20.00   0.50    1.45    --  -42.91 -57.00 150.00  192
 39  \w   -116.00 -20.00   0.50    1.45    --  -42.91 -57.00  30.00  192
 40  \w   -116.00 -14.00   0.50    1.45    --  -42.91 -77.00 120.00  204
 41  \w     21.00 120.00   0.50    1.45    --   42.91  38.00 -90.00  198
 42  \w     14.00 117.00   0.50    1.45    --   42.91  77.00 -90.00  206
 43  \w     14.00 117.00   0.50    1.45    --   42.91  77.00 120.00  206
;
_diffrn_measurement_device 'four-circle diffractometer'
_diffrn_measurement_device_type 'XtaLAB Synergy, Single source at home/near, HyPix'
_diffrn_measurement_method '\w scans'
_diffrn_orient_matrix_type 'CrysAlisPro convention (1999,Acta A55,543-557)'
_diffrn_orient_matrix_UB_11 0.0841334000
_diffrn_orient_matrix_UB_12 0.0944772000
_diffrn_orient_matrix_UB_13 -0.0044953000
_diffrn_orient_matrix_UB_21 0.0811126000
_diffrn_orient_matrix_UB_22 -0.0037756000
_diffrn_orient_matrix_UB_23 0.0771274000
_diffrn_orient_matrix_UB_31 0.1785756000
_diffrn_orient_matrix_UB_32 -0.0428021000
_diffrn_orient_matrix_UB_33 -0.0165850000
_diffrn_radiation_monochromator mirror
_diffrn_radiation_probe x-ray
_diffrn_radiation_type 'Cu K\a'
_diffrn_radiation_wavelength 1.54184
_diffrn_reflns_av_R_equivalents 0.0482
_diffrn_reflns_av_unetI/netI 0.0311
_diffrn_reflns_Laue_measured_fraction_full 0.999
_diffrn_reflns_Laue_measured_fraction_max 0.974
_diffrn_reflns_limit_h_max 9
_diffrn_reflns_limit_h_min -8
_diffrn_reflns_limit_k_max 18
_diffrn_reflns_limit_k_min -18
_diffrn_reflns_limit_l_max 24
_diffrn_reflns_limit_l_min -25
_diffrn_reflns_number 16796
_diffrn_reflns_point_group_measured_fraction_full 0.907
_diffrn_reflns_point_group_measured_fraction_max 0.869
_diffrn_reflns_theta_full 67.684
_diffrn_reflns_theta_max 77.271
_diffrn_reflns_theta_min 4.536
_diffrn_source 'micro-focus sealed X-ray tube'
_diffrn_source_type 'PhotonJet (Cu) X-ray Source'
_exptl_absorpt_coefficient_mu 1.875
_exptl_absorpt_correction_T_max 1.000
_exptl_absorpt_correction_T_min 0.493
_exptl_absorpt_correction_type gaussian
_exptl_absorpt_process_details
;
CrysAlisPro 1.171.42.49 (Rigaku Oxford Diffraction, 2022)
Numerical absorption correction based on gaussian integration over
a multifaceted crystal model
Empirical absorption correction using spherical harmonics,
implemented in SCALE3 ABSPACK scaling algorithm.
;
_exptl_crystal_colour 'light red'
_exptl_crystal_colour_modifier light
_exptl_crystal_colour_primary red
_exptl_crystal_density_diffrn 1.480
_exptl_crystal_description plate
_exptl_crystal_F_000 976
_exptl_crystal_recrystallization_method 'obtained by recrystallization from MeCN/Et2O'
_exptl_crystal_size_max 0.25
_exptl_crystal_size_mid 0.13
_exptl_crystal_size_min 0.03
_refine_diff_density_max 0.611
_refine_diff_density_min -0.640
_refine_diff_density_rms 0.069
_refine_ls_abs_structure_details
;
 Flack x determined using 1590 quotients [(I+)-(I-)]/[(I+)+(I-)]
 (Parsons, Flack and Wagner, Acta Cryst. B69 (2013) 249-259).
;
_refine_ls_abs_structure_Flack 0.36(3)
_refine_ls_extinction_method none
_refine_ls_goodness_of_fit_ref 1.075
_refine_ls_hydrogen_treatment constr
_refine_ls_matrix_type full
_refine_ls_number_parameters 283
_refine_ls_number_reflns 3924
_refine_ls_number_restraints 2
_refine_ls_restrained_S_all 1.075
_refine_ls_R_factor_all 0.0635
_refine_ls_R_factor_gt 0.0624
_refine_ls_shift/su_max 0.000
_refine_ls_shift/su_mean 0.000
_refine_ls_structure_factor_coef Fsqd
_refine_ls_weighting_details 'w=1/[\s^2^(Fo^2^)+(0.1259P)^2^+2.1837P] where P=(Fo^2^+2Fc^2^)/3'
_refine_ls_weighting_scheme calc
_refine_ls_wR_factor_gt 0.1716
_refine_ls_wR_factor_ref 0.1729
_reflns_Friedel_coverage 0.780
_reflns_Friedel_fraction_full 0.815
_reflns_Friedel_fraction_max 0.763
_reflns_number_gt 3805
_reflns_number_total 3924
_reflns_threshold_expression 'I > 2\s(I)'
_cod_data_source_file d4cc01786b2.cif
_cod_data_source_block ts240117-kakt1-150k_autored
_cod_depositor_comments 'Adding full bibliography for 7133110--7133114.cif.'
_cod_database_code 7133111
_shelx_shelxl_version_number 2017/1
_chemical_oxdiff_formula 'C25 H19 F3 O4 S'
_chemical_oxdiff_usercomment 150K
_shelx_space_group_comment
;
The symmetry employed for this shelxl refinement is uniquely defined
by the following loop, which should always be used as a source of
symmetry information in preference to the above space-group names.
They are only intended as comments.
;
_shelx_estimated_absorpt_t_max 0.946
_shelx_estimated_absorpt_t_min 0.651
_olex2_refinement_description
;
1. Fixed Uiso
 At 1.2 times of:
  All C(H) groups
 At 1.5 times of:
  All C(H,H,H) groups
2.a Free rotating group:
 S2(O3,O4,O5,C6,F7,F8,F9)
2.b Aromatic/amide H refined with riding coordinates:
 C00C(H00C), C00E(H00E), C00J(H00J), C00M(H00M), C00N(H00N), C00P(H00P),
 C00R(H00R), C00S(H00S), C00U(H00U), C00W(H00W)
2.c Idealised Me refined as rotating group:
 C00Q(H00A,H00B,H00D), C00T(H00F,H00G,H00H), C00V(H00I,H00K,H00L)
;
_olex2_submission_original_sample_id ts240117-kakt1-150K_autored
_olex2_submission_special_instructions 'No special instructions were received'
_oxdiff_exptl_absorpt_empirical_details
;
Empirical correction (ABSPACK) includes:
- Absorption correction using spherical harmonics
- Frame scaling
;
_oxdiff_exptl_absorpt_empirical_full_max 3.047
_oxdiff_exptl_absorpt_empirical_full_min 0.604

loop_
_space_group_symop_operation_xyz
'x, y, z'
'x, -y, z+1/2'
'x+1/2, y+1/2, z'
'x+1/2, -y+1/2, z+1/2'

loop_
_atom_site_label
_atom_site_type_symbol
_atom_site_fract_x
_atom_site_fract_y
_atom_site_fract_z
_atom_site_U_iso_or_equiv
_atom_site_adp_type
_atom_site_occupancy
_atom_site_site_symmetry_order
_atom_site_calc_flag
_atom_site_refinement_flags_posn
_atom_site_refinement_flags_adp
_atom_site_refinement_flags_occupancy
_atom_site_disorder_assembly
_atom_site_disorder_group
O002 O 0.7926(5) 0.78022(19) 0.56218(19) 0.0268(6) Uani 1 1 d . . . . .
C009 C 0.7821(6) 0.6401(3) 0.6239(2) 0.0228(9) Uani 1 1 d . . . . .
C00A C 0.7700(6) 0.7350(3) 0.6200(2) 0.0236(9) Uani 1 1 d . . . . .
C00B C 0.8037(7) 0.3192(3) 0.5643(3) 0.0224(8) Uani 1 1 d . . . . .
C00C C 0.7693(6) 0.1793(3) 0.6227(2) 0.0259(9) Uani 1 1 d . . . . .
H00C H 0.743848 0.147216 0.661515 0.031 Uiso 1 1 calc R U . . .
C00D C 0.7686(6) 0.2732(3) 0.6232(2) 0.0231(9) Uani 1 1 d . . . . .
C00E C 0.7603(7) 0.5982(3) 0.6862(2) 0.0274(9) Uani 1 1 d . . . . .
H00E H 0.768427 0.534532 0.690425 0.033 Uiso 1 1 calc R U . . .
C00F C 0.8119(6) 0.5910(3) 0.5652(3) 0.0224(8) Uani 1 1 d . . . . .
C00G C 0.8071(7) 0.1314(3) 0.5653(3) 0.0272(8) Uani 1 1 d . . . . .
C00H C 0.8130(7) 0.4965(3) 0.5651(2) 0.0240(8) Uani 1 1 d . . . . .
C00I C 0.8361(6) 0.2718(3) 0.5057(2) 0.0235(9) Uani 1 1 d . . . . .
C00J C 0.7331(6) 0.7873(3) 0.6745(2) 0.0281(10) Uani 1 1 d . . . . .
H00J H 0.722293 0.850920 0.670601 0.034 Uiso 1 1 calc R U . . .
C00K C 0.8411(6) 0.6404(3) 0.5060(2) 0.0224(9) Uani 1 1 d . . . . .
C00L C 0.8076(7) 0.4151(3) 0.5647(2) 0.0225(8) Uani 1 1 d . . . . .
C00M C 0.8369(6) 0.1785(3) 0.5083(2) 0.0255(9) Uani 1 1 d . . . . .
H00M H 0.858902 0.145718 0.469220 0.031 Uiso 1 1 calc R U . . .
C00N C 0.8786(7) 0.5987(3) 0.4453(2) 0.0276(10) Uani 1 1 d . . . . .
H00N H 0.888785 0.534983 0.443297 0.033 Uiso 1 1 calc R U . . .
C00O C 0.8279(6) 0.7353(3) 0.5068(2) 0.0242(9) Uani 1 1 d . . . . .
C00P C 0.8816(7) 0.7443(4) 0.3916(3) 0.0324(10) Uani 1 1 d . . . . .
H00P H 0.892993 0.778912 0.352229 0.039 Uiso 1 1 calc R U . . .
C00Q C 0.8660(7) 0.3210(3) 0.4423(2) 0.0312(10) Uani 1 1 d . . . . .
H00A H 0.751326 0.351749 0.421799 0.047 Uiso 1 1 calc R U . . .
H00B H 0.901126 0.277943 0.409278 0.047 Uiso 1 1 calc R U . . .
H00D H 0.965052 0.365547 0.454355 0.047 Uiso 1 1 calc R U . . .
C00R C 0.7274(7) 0.6495(4) 0.7404(2) 0.0325(11) Uani 1 1 d . . . . .
H00R H 0.714454 0.621278 0.782380 0.039 Uiso 1 1 calc R U . . .
C00S C 0.9002(7) 0.6498(4) 0.3897(2) 0.0306(10) Uani 1 1 d . . . . .
H00S H 0.927828 0.621482 0.349647 0.037 Uiso 1 1 calc R U . . .
C00T C 0.7302(7) 0.3236(3) 0.6852(2) 0.0304(10) Uani 1 1 d . . . . .
H00F H 0.835876 0.362478 0.702782 0.046 Uiso 1 1 calc R U . . .
H00G H 0.710870 0.280496 0.720835 0.046 Uiso 1 1 calc R U . . .
H00H H 0.618806 0.360595 0.672469 0.046 Uiso 1 1 calc R U . . .
C00U C 0.8471(7) 0.7869(3) 0.4497(3) 0.0295(10) Uani 1 1 d . . . . .
H00U H 0.836508 0.850631 0.450872 0.035 Uiso 1 1 calc R U . . .
C00V C 0.8087(8) 0.0295(3) 0.5666(4) 0.0368(11) Uani 1 1 d . . . . .
H00I H 0.929882 0.008210 0.589953 0.055 Uiso 1 1 calc R U . . .
H00K H 0.784965 0.006417 0.519488 0.055 Uiso 1 1 calc R U . . .
H00L H 0.712129 0.007738 0.591150 0.055 Uiso 1 1 calc R U . . .
C00W C 0.7126(7) 0.7438(3) 0.7342(3) 0.0318(10) Uani 1 1 d . . . . .
H00W H 0.687926 0.778239 0.772091 0.038 Uiso 1 1 calc R U . . .
S2 S 0.19806(17) 0.47769(6) 0.30580(8) 0.0284(3) Uani 1 1 d G . . A -1
O3 O 0.2365(3) 0.39149(7) 0.27734(11) 0.0449(10) Uani 1 1 d G . . A -1
O4 O 0.0974(2) 0.54100(10) 0.25777(10) 0.0453(10) Uani 1 1 d G . . A -1
O5 O 0.1432(3) 0.47450(13) 0.37243(9) 0.0499(12) Uani 1 1 d G . . A -1
C6 C 0.43097(19) 0.52954(9) 0.32541(11) 0.0392(12) Uani 1 1 d G . . A -1
F7 F 0.4255(3) 0.61172(10) 0.35286(13) 0.0517(9) Uani 1 1 d G . . A -1
F8 F 0.5479(2) 0.48014(14) 0.37007(14) 0.0661(13) Uani 1 1 d G . . A -1
F9 F 0.5076(3) 0.53866(15) 0.26918(14) 0.0619(11) Uani 1 1 d G . . A -1

loop_
_atom_site_aniso_label
_atom_site_aniso_U_11
_atom_site_aniso_U_22
_atom_site_aniso_U_33
_atom_site_aniso_U_23
_atom_site_aniso_U_13
_atom_site_aniso_U_12
O002 0.0301(16) 0.0171(13) 0.0347(15) -0.0010(13) 0.0097(12) -0.0006(13)
C009 0.020(2) 0.022(2) 0.026(2) -0.0012(17) 0.0012(16) 0.0016(16)
C00A 0.018(2) 0.022(2) 0.030(2) -0.0006(18) 0.0032(16) -0.0030(16)
C00B 0.0209(19) 0.0180(18) 0.0287(18) 0.0009(18) 0.0050(15) 0.0028(17)
C00C 0.024(2) 0.023(2) 0.031(2) 0.0042(17) 0.0035(17) -0.0007(17)
C00D 0.017(2) 0.025(2) 0.026(2) 0.0002(17) 0.0007(16) -0.0012(16)
C00E 0.030(2) 0.024(2) 0.027(2) 0.0012(18) 0.0014(17) 0.0002(18)
C00F 0.0177(19) 0.0214(18) 0.0278(17) -0.0007(19) 0.0028(14) 0.0002(18)
C00G 0.021(2) 0.0213(19) 0.037(2) 0.001(2) 0.0003(16) -0.0018(18)
C00H 0.025(2) 0.0239(19) 0.0241(18) -0.0026(17) 0.0064(15) 0.0007(17)
C00I 0.020(2) 0.024(2) 0.026(2) -0.0006(17) 0.0031(16) 0.0008(16)
C00J 0.025(2) 0.022(2) 0.037(2) -0.0060(18) 0.0051(18) -0.0024(17)
C00K 0.017(2) 0.020(2) 0.029(2) 0.0017(17) 0.0019(15) 0.0014(15)
C00L 0.023(2) 0.0216(19) 0.0238(16) 0.0009(17) 0.0057(14) 0.0017(18)
C00M 0.023(2) 0.022(2) 0.032(2) -0.0050(18) 0.0049(16) 0.0023(16)
C00N 0.027(2) 0.024(2) 0.032(2) -0.0017(18) 0.0049(18) -0.0004(17)
C00O 0.021(2) 0.022(2) 0.031(2) 0.0008(18) 0.0069(16) 0.0013(16)
C00P 0.032(3) 0.035(3) 0.031(2) 0.0107(19) 0.0054(19) 0.0013(19)
C00Q 0.038(3) 0.029(2) 0.028(2) 0.0023(18) 0.010(2) 0.0039(19)
C00R 0.037(3) 0.035(3) 0.026(2) 0.0001(19) 0.0064(19) 0.001(2)
C00S 0.031(3) 0.032(2) 0.028(2) 0.0015(18) 0.0020(18) 0.0035(19)
C00T 0.034(3) 0.031(2) 0.028(2) -0.0002(19) 0.0078(18) -0.003(2)
C00U 0.028(2) 0.023(2) 0.039(2) 0.0056(19) 0.008(2) -0.0004(17)
C00V 0.032(3) 0.021(2) 0.057(3) 0.001(2) 0.005(2) 0.001(2)
C00W 0.032(3) 0.033(3) 0.032(2) -0.008(2) 0.0080(19) -0.002(2)
S2 0.0327(6) 0.0203(5) 0.0325(5) 0.0061(5) 0.0064(4) 0.0022(5)
O3 0.069(3) 0.0247(19) 0.0372(19) -0.0039(14) -0.0012(19) -0.0003(16)
O4 0.041(2) 0.0347(19) 0.055(2) 0.0155(17) -0.0078(19) -0.0004(16)
O5 0.056(3) 0.044(2) 0.059(3) 0.0176(19) 0.035(2) 0.0116(19)
C6 0.043(3) 0.027(2) 0.047(3) 0.007(2) 0.007(2) 0.012(2)
F7 0.060(2) 0.0289(17) 0.062(2) -0.0056(15) -0.0026(17) -0.0034(14)
F8 0.051(2) 0.049(2) 0.087(3) 0.023(2) -0.019(2) 0.0055(18)
F9 0.061(3) 0.054(2) 0.081(3) 0.0121(19) 0.042(2) 0.0050(18)

loop_
_atom_type_symbol
_atom_type_description
_atom_type_scat_dispersion_real
_atom_type_scat_dispersion_imag
_atom_type_scat_source
C C 0.0181 0.0091 'International Tables Vol C Tables 4.2.6.8 and 6.1.1.4'
H H 0.0000 0.0000 'International Tables Vol C Tables 4.2.6.8 and 6.1.1.4'
O O 0.0492 0.0322 'International Tables Vol C Tables 4.2.6.8 and 6.1.1.4'
F F 0.0727 0.0534 'International Tables Vol C Tables 4.2.6.8 and 6.1.1.4'
S S 0.3331 0.5567 'International Tables Vol C Tables 4.2.6.8 and 6.1.1.4'

loop_
_exptl_crystal_face_index_h
_exptl_crystal_face_index_k
_exptl_crystal_face_index_l
_exptl_crystal_face_perp_dist
-1 10 1 0.0727
-2 9 2 0.0769
-1 -10 1 0.0530
0 -1 -13 0.0078
0 1 13 0.0217
1 0 12 0.0286
0 0 -12 0.0116
5 -3 -3 0.0705
3 4 7 0.0802
3 -6 -8 0.0646
-1 -6 -9 0.0462
2 9 -3 0.0855
0 10 -1 0.0699
-4 4 5 0.1388
-2 -9 3 0.0798
1 5 -11 0.0478
0 7 -9 0.0466
-1 7 -7 0.0595
0 -7 9 0.0522
0 1 -13 0.0116
0 -1 13 0.0250
0 -6 -10 0.0349
0 0 -13 0.0078

loop_
_geom_angle_atom_site_label_1
_geom_angle_atom_site_label_2
_geom_angle_atom_site_label_3
_geom_angle
_geom_angle_site_symmetry_1
_geom_angle_site_symmetry_3
_geom_angle_publ_flag
C00O O002 C00A 120.7(3) . . ?
C00A C009 C00E 118.1(4) . . ?
C00A C009 C00F 118.9(4) . . ?
C00E C009 C00F 123.0(4) . . ?
O002 C00A C009 121.5(4) . . ?
O002 C00A C00J 116.5(4) . . ?
C00J C00A C009 122.1(4) . . ?
C00D C00B C00L 118.9(4) . . ?
C00I C00B C00D 121.3(4) . . ?
C00I C00B C00L 119.8(4) . . ?
C00D C00C H00C 119.6 . . ?
C00D C00C C00G 120.8(4) . . ?
C00G C00C H00C 119.6 . . ?
C00B C00D C00T 121.4(4) . . ?
C00C C00D C00B 118.4(4) . . ?
C00C C00D C00T 120.3(4) . . ?
C009 C00E H00E 120.0 . . ?
C00R C00E C009 120.0(4) . . ?
C00R C00E H00E 120.0 . . ?
C009 C00F C00K 118.3(4) . . ?
C00H C00F C009 121.0(4) . . ?
C00H C00F C00K 120.7(4) . . ?
C00C C00G C00V 119.5(5) . . ?
C00M C00G C00C 119.2(4) . . ?
C00M C00G C00V 121.2(5) . . ?
C00L C00H C00F 177.8(5) . . ?
C00B C00I C00Q 121.0(4) . . ?
C00M C00I C00B 117.9(4) . . ?
C00M C00I C00Q 121.1(4) . . ?
C00A C00J H00J 121.0 . . ?
C00W C00J C00A 118.0(4) . . ?
C00W C00J H00J 121.0 . . ?
C00N C00K C00F 123.3(4) . . ?
C00O C00K C00F 118.8(4) . . ?
C00O C00K C00N 117.9(4) . . ?
C00H C00L C00B 179.3(5) . . ?
C00G C00M C00I 122.4(4) . . ?
C00G C00M H00M 118.8 . . ?
C00I C00M H00M 118.8 . . ?
C00K C00N H00N 119.8 . . ?
C00S C00N C00K 120.3(5) . . ?
C00S C00N H00N 119.8 . . ?
O002 C00O C00K 121.7(4) . . ?
O002 C00O C00U 116.8(4) . . ?
C00U C00O C00K 121.5(4) . . ?
C00S C00P H00P 119.6 . . ?
C00U C00P H00P 119.6 . . ?
C00U C00P C00S 120.9(4) . . ?
C00I C00Q H00A 109.5 . . ?
C00I C00Q H00B 109.5 . . ?
C00I C00Q H00D 109.5 . . ?
H00A C00Q H00B 109.5 . . ?
H00A C00Q H00D 109.5 . . ?
H00B C00Q H00D 109.5 . . ?
C00E C00R H00R 119.8 . . ?
C00E C00R C00W 120.4(5) . . ?
C00W C00R H00R 119.8 . . ?
C00N C00S C00P 120.3(5) . . ?
C00N C00S H00S 119.9 . . ?
C00P C00S H00S 119.9 . . ?
C00D C00T H00F 109.5 . . ?
C00D C00T H00G 109.5 . . ?
C00D C00T H00H 109.5 . . ?
H00F C00T H00G 109.5 . . ?
H00F C00T H00H 109.5 . . ?
H00G C00T H00H 109.5 . . ?
C00O C00U H00U 120.5 . . ?
C00P C00U C00O 119.1(5) . . ?
C00P C00U H00U 120.5 . . ?
C00G C00V H00I 109.5 . . ?
C00G C00V H00K 109.5 . . ?
C00G C00V H00L 109.5 . . ?
H00I C00V H00K 109.5 . . ?
H00I C00V H00L 109.5 . . ?
H00K C00V H00L 109.5 . . ?
C00J C00W C00R 121.5(5) . . ?
C00J C00W H00W 119.3 . . ?
C00R C00W H00W 119.3 . . ?
O3 S2 C6 102.4 . . ?
O4 S2 O3 115.5 . . ?
O4 S2 O5 115.5 . . ?
O4 S2 C6 102.4 . . ?
O5 S2 O3 115.5 . . ?
O5 S2 C6 102.4 . . ?
F7 C6 S2 111.9 . . ?
F8 C6 S2 111.9 . . ?
F8 C6 F7 107.0 . . ?
F9 C6 S2 111.9 . . ?
F9 C6 F7 107.0 . . ?
F9 C6 F8 107.0 . . ?

loop_
_geom_bond_atom_site_label_1
_geom_bond_atom_site_label_2
_geom_bond_distance
_geom_bond_site_symmetry_2
_geom_bond_publ_flag
O002 C00A 1.361(6) . ?
O002 C00O 1.347(6) . ?
C009 C00A 1.413(6) . ?
C009 C00E 1.414(6) . ?
C009 C00F 1.421(6) . ?
C00A C00J 1.393(6) . ?
C00B C00D 1.413(6) . ?
C00B C00I 1.412(6) . ?
C00B C00L 1.424(5) . ?
C00C H00C 0.9500 . ?
C00C C00D 1.394(6) . ?
C00C C00G 1.408(7) . ?
C00D C00T 1.505(6) . ?
C00E H00E 0.9500 . ?
C00E C00R 1.372(7) . ?
C00F C00H 1.403(6) . ?
C00F C00K 1.430(6) . ?
C00G C00M 1.377(7) . ?
C00G C00V 1.514(6) . ?
C00H C00L 1.209(6) . ?
C00I C00M 1.386(6) . ?
C00I C00Q 1.501(6) . ?
C00J H00J 0.9500 . ?
C00J C00W 1.378(7) . ?
C00K C00N 1.420(6) . ?
C00K C00O 1.412(6) . ?
C00M H00M 0.9500 . ?
C00N H00N 0.9500 . ?
C00N C00S 1.368(7) . ?
C00O C00U 1.392(6) . ?
C00P H00P 0.9500 . ?
C00P C00S 1.410(7) . ?
C00P C00U 1.373(7) . ?
C00Q H00A 0.9800 . ?
C00Q H00B 0.9800 . ?
C00Q H00D 0.9800 . ?
C00R H00R 0.9500 . ?
C00R C00W 1.406(7) . ?
C00S H00S 0.9500 . ?
C00T H00F 0.9800 . ?
C00T H00G 0.9800 . ?
C00T H00H 0.9800 . ?
C00U H00U 0.9500 . ?
C00V H00I 0.9800 . ?
C00V H00K 0.9800 . ?
C00V H00L 0.9800 . ?
C00W H00W 0.9500 . ?
S2 O3 1.4452 . ?
S2 O4 1.4449 . ?
S2 O5 1.4450 . ?
S2 C6 1.8513 . ?
C6 F7 1.3386 . ?
C6 F8 1.3384 . ?
C6 F9 1.3381 . ?

loop_
_geom_torsion_atom_site_label_1
_geom_torsion_atom_site_label_2
_geom_torsion_atom_site_label_3
_geom_torsion_atom_site_label_4
_geom_torsion
_geom_torsion_site_symmetry_1
_geom_torsion_site_symmetry_2
_geom_torsion_site_symmetry_3
_geom_torsion_site_symmetry_4
_geom_torsion_publ_flag
O002 C00A C00J C00W -178.9(4) . . . . ?
O002 C00O C00U C00P -179.4(4) . . . . ?
C009 C00A C00J C00W 1.6(7) . . . . ?
C009 C00E C00R C00W 0.9(8) . . . . ?
C009 C00F C00K C00N 177.7(4) . . . . ?
C009 C00F C00K C00O -3.9(6) . . . . ?
C00A O002 C00O C00K 0.6(7) . . . . ?
C00A O002 C00O C00U 179.4(4) . . . . ?
C00A C009 C00E C00R 0.3(7) . . . . ?
C00A C009 C00F C00H -175.9(4) . . . . ?
C00A C009 C00F C00K 4.3(6) . . . . ?
C00A C00J C00W C00R -0.3(7) . . . . ?
C00B C00I C00M C00G 0.2(7) . . . . ?
C00C C00G C00M C00I 1.8(8) . . . . ?
C00D C00B C00I C00M -1.5(7) . . . . ?
C00D C00B C00I C00Q 177.6(4) . . . . ?
C00D C00C C00G C00M -2.4(7) . . . . ?
C00D C00C C00G C00V 179.4(4) . . . . ?
C00E C009 C00A O002 178.9(4) . . . . ?
C00E C009 C00A C00J -1.6(6) . . . . ?
C00E C009 C00F C00H 2.8(7) . . . . ?
C00E C009 C00F C00K -177.0(4) . . . . ?
C00E C00R C00W C00J -0.9(8) . . . . ?
C00F C009 C00A O002 -2.3(6) . . . . ?
C00F C009 C00A C00J 177.2(4) . . . . ?
C00F C009 C00E C00R -178.4(4) . . . . ?
C00F C00K C00N C00S 178.2(4) . . . . ?
C00F C00K C00O O002 1.4(6) . . . . ?
C00F C00K C00O C00U -177.2(4) . . . . ?
C00G C00C C00D C00B 1.1(7) . . . . ?
C00G C00C C00D C00T -179.3(4) . . . . ?
C00H C00F C00K C00N -2.2(7) . . . . ?
C00H C00F C00K C00O 176.3(4) . . . . ?
C00I C00B C00D C00C 0.9(7) . . . . ?
C00I C00B C00D C00T -178.7(4) . . . . ?
C00K C00N C00S C00P -1.3(7) . . . . ?
C00K C00O C00U C00P -0.7(7) . . . . ?
C00L C00B C00D C00C -178.6(4) . . . . ?
C00L C00B C00D C00T 1.8(7) . . . . ?
C00L C00B C00I C00M 178.0(4) . . . . ?
C00L C00B C00I C00Q -2.9(7) . . . . ?
C00N C00K C00O O002 180.0(4) . . . . ?
C00N C00K C00O C00U 1.3(7) . . . . ?
C00O O002 C00A C009 -0.2(6) . . . . ?
C00O O002 C00A C00J -179.7(4) . . . . ?
C00O C00K C00N C00S -0.3(7) . . . . ?
C00Q C00I C00M C00G -179.0(4) . . . . ?
C00S C00P C00U C00O -0.9(7) . . . . ?
C00U C00P C00S C00N 2.0(8) . . . . ?
C00V C00G C00M C00I 180.0(5) . . . . ?
O3 S2 C6 F7 -180.0 . . . . ?
O3 S2 C6 F8 -60.0 . . . . ?
O3 S2 C6 F9 60.0 . . . . ?
O4 S2 C6 F7 60.0 . . . . ?
O4 S2 C6 F8 180.0 . . . . ?
O4 S2 C6 F9 -60.0 . . . . ?
O5 S2 C6 F7 -60.0 . . . . ?
O5 S2 C6 F8 60.0 . . . . ?
O5 S2 C6 F9 180.0 . . . . ?

loop_
_exptl_oxdiff_crystal_face_indexfrac_h
_exptl_oxdiff_crystal_face_indexfrac_k
_exptl_oxdiff_crystal_face_indexfrac_l
_exptl_oxdiff_crystal_face_x
_exptl_oxdiff_crystal_face_y
_exptl_oxdiff_crystal_face_z
-0.7470 9.5013 0.9672 0.8305 -0.0219 -0.5561
-2.0337 8.6439 2.3342 0.6351 -0.0176 -0.7719
-0.7633 -9.5049 0.6548 -0.9652 0.0245 0.2597
-0.0541 -0.7827 -12.5936 -0.0219 -0.9727 0.2327
-0.0372 0.8590 12.6253 0.0213 0.9675 -0.2528
0.8274 0.0775 12.0819 0.0226 0.9987 -0.0559
-0.4026 -0.4656 -12.4119 -0.0221 -0.9882 0.1539
4.5690 -2.6635 -2.5505 0.1442 0.1840 0.9722
2.9740 3.9121 7.0485 0.5881 0.7701 0.2467
2.9899 -5.7002 -7.7730 -0.2521 -0.3355 0.9068
-1.3188 -5.5865 -9.0761 -0.5980 -0.7859 0.1541
1.8405 8.7080 -3.1763 0.9918 -0.1286 0.0086
0.1045 9.5938 -1.1723 0.9205 -0.1182 -0.3725
-4.1163 4.4033 4.5007 0.0495 -0.0034 -0.9982
-1.9399 -8.6092 3.2857 -0.9913 0.1286 -0.0324
1.0322 5.4162 -10.5902 0.6462 -0.7535 0.1281
-0.3382 6.6506 -8.9686 0.6402 -0.7443 -0.1963
-1.4060 7.1286 -7.0047 0.5867 -0.6812 -0.4400
0.2440 -6.5880 9.1118 -0.6428 0.7474 0.1744
0.0930 1.2568 -12.5955 0.1832 -0.9687 0.1717
-0.0397 -1.3100 12.5634 -0.1836 0.9707 -0.1594
0.3683 -6.3484 -9.6365 -0.5255 -0.6894 0.4973
0.1483 0.1216 -12.7293 0.0812 -0.9702 0.2324
